data_7049932
loop_
_publ_author_name
'Fan, Xiao-Meng'
'Li, Jing-Yu'
'Wang, Lin-Lin'
'Zhou, Zi-Qin'
'Tian, Yu-Chen'
'Yang, Jian-Hui'
'Liu, Bin'

_publ_section_title
;
 Alkali counterions tune diruthenium(iii,iii)-based ferrimagnetic chain
 structured antiferromagnets exhibiting step-like hysteresis loops.
;
_journal_issue 23
_journal_name_full 'Dalton transactions (Cambridge, England : 2003)'
_journal_page_first 8039
_journal_page_last 8043
_journal_paper_doi 10.1039/c9dt01295h
_journal_volume 48
_journal_year 2019
_chemical_formula_moiety 'Cu H14 O22 P4 Ru2, 2(H2 O), 2(Rb)'
_chemical_formula_sum 'Cu H18 O24 P4 Rb2 Ru2'
_chemical_formula_weight 962.64
_space_group_crystal_system triclinic
_space_group_IT_number 2
_space_group_name_Hall '-P 1'
_space_group_name_H-M_alt 'P -1'
_symmetry_space_group_name_Hall '-P 1'
_symmetry_space_group_name_H-M 'P -1'
_atom_sites_solution_hydrogens difmap
_audit_creation_method SHELXL-2018/3
_audit_update_record
;
2019-04-29 deposited with the CCDC.    2019-04-30 downloaded from the CCDC.
;
_cell_angle_alpha 86.978(6)
_cell_angle_beta 75.656(5)
_cell_angle_gamma 64.585(5)
_cell_formula_units_Z 1
_cell_length_a 7.858(2)
_cell_length_b 8.425(2)
_cell_length_c 9.230(3)
_cell_measurement_reflns_used 3155
_cell_measurement_temperature 296(2)
_cell_measurement_theta_max 22.8
_cell_measurement_theta_min 3.02
_cell_volume 533.7(3)
_computing_cell_refinement 'Bruker SAINT'
_computing_data_collection 'Bruker APEX2'
_computing_data_reduction 'Bruker SAINT'
_computing_molecular_graphics 'Bruker SHELXTL'
_computing_publication_material 'Bruker SHELXTL'
_computing_structure_refinement 'SHELXL-2018/3 (Sheldrick, 2018)'
_computing_structure_solution 'SHELXS-97 (Sheldrick, 2008)'
_diffrn_ambient_temperature 296(2)
_diffrn_measured_fraction_theta_full 0.987
_diffrn_measured_fraction_theta_max 0.924
_diffrn_measurement_device_type 'Bruker APEX-II CCD'
_diffrn_measurement_method '\f and \w scans'
_diffrn_radiation_type MoK\a
_diffrn_radiation_wavelength 0.71073
_diffrn_reflns_av_R_equivalents 0.0413
_diffrn_reflns_av_unetI/netI 0.1029
_diffrn_reflns_Laue_measured_fraction_full 0.987
_diffrn_reflns_Laue_measured_fraction_max 0.924
_diffrn_reflns_limit_h_max 10
_diffrn_reflns_limit_h_min -10
_diffrn_reflns_limit_k_max 8
_diffrn_reflns_limit_k_min -10
_diffrn_reflns_limit_l_max 11
_diffrn_reflns_limit_l_min -7
_diffrn_reflns_number 3127
_diffrn_reflns_point_group_measured_fraction_full 0.987
_diffrn_reflns_point_group_measured_fraction_max 0.924
_diffrn_reflns_theta_full 25.242
_diffrn_reflns_theta_max 27.431
_diffrn_reflns_theta_min 2.282
_exptl_absorpt_coefficient_mu 7.325
_exptl_absorpt_correction_T_max 0.865
_exptl_absorpt_correction_T_min 0.810
_exptl_absorpt_correction_type multi-scan
_exptl_absorpt_process_details sadabs
_exptl_crystal_colour brown
_exptl_crystal_density_diffrn 2.995
_exptl_crystal_description block
_exptl_crystal_F_000 461
_exptl_crystal_size_max 0.300
_exptl_crystal_size_mid 0.200
_exptl_crystal_size_min 0.150
_refine_diff_density_max 1.402
_refine_diff_density_min -1.347
_refine_diff_density_rms 0.240
_refine_ls_extinction_method none
_refine_ls_goodness_of_fit_ref 0.969
_refine_ls_hydrogen_treatment mixed
_refine_ls_matrix_type full
_refine_ls_number_parameters 155
_refine_ls_number_reflns 2249
_refine_ls_number_restraints 1
_refine_ls_restrained_S_all 0.969
_refine_ls_R_factor_all 0.0884
_refine_ls_R_factor_gt 0.0551
_refine_ls_shift/su_max 0.012
_refine_ls_shift/su_mean 0.001
_refine_ls_structure_factor_coef Fsqd
_refine_ls_weighting_details 'w=1/[\s^2^(Fo^2^)+(0.0531P)^2^+0.3986P] where P=(Fo^2^+2Fc^2^)/3'
_refine_ls_weighting_scheme calc
_refine_ls_wR_factor_gt 0.1123
_refine_ls_wR_factor_ref 0.1295
_reflns_Friedel_coverage 0.000
_reflns_number_gt 1584
_reflns_number_total 2249
_reflns_threshold_expression 'I > 2\s(I)'
_cod_data_source_file c9dt01295h2.cif
_cod_data_source_block xb0792_0m
_cod_depositor_comments 'Adding full bibliography for 7049930--7049933.cif.'
_cod_original_cell_volume 533.6(3)
_cod_database_code 7049932
_shelx_shelxl_version_number 2018/3
_shelx_space_group_comment
;
The symmetry employed for this shelxl refinement is uniquely defined
by the following loop, which should always be used as a source of
symmetry information in preference to the above space-group names.
They are only intended as comments.
;
_shelx_estimated_absorpt_t_min 0.217
_shelx_estimated_absorpt_t_max 0.406

loop_
_space_group_symop_operation_xyz
'x, y, z'
'-x, -y, -z'

loop_
_atom_site_label
_atom_site_type_symbol
_atom_site_fract_x
_atom_site_fract_y
_atom_site_fract_z
_atom_site_U_iso_or_equiv
_atom_site_adp_type
_atom_site_occupancy
_atom_site_site_symmetry_order
_atom_site_calc_flag
_atom_site_refinement_flags_posn
_atom_site_refinement_flags_adp
_atom_site_refinement_flags_occupancy
Ru1 Ru 0.39861(10) 0.07552(10) 0.92032(8) 0.0135(2) Uani 1 1 d . . .
Cu1 Cu 1.000000 0.000000 0.500000 0.0207(4) Uani 1 2 d S . P
Rb1 Rb 1.17986(16) -0.34436(19) 0.83225(14) 0.0515(4) Uani 1 1 d . . .
P1 P 0.7832(3) 0.1159(3) 0.8410(3) 0.0157(5) Uani 1 1 d . . .
P2 P 0.3088(3) 0.3045(3) 1.2044(3) 0.0184(5) Uani 1 1 d . . .
O1 O 0.7857(8) 0.0255(8) 0.9940(7) 0.0186(14) Uani 1 1 d . . .
O2 O 0.5704(8) 0.1863(8) 0.8234(7) 0.0167(14) Uani 1 1 d . . .
O3 O 0.8276(8) 0.2723(8) 0.8491(7) 0.0208(15) Uani 1 1 d . . .
O4 O 0.9269(8) -0.0175(8) 0.7151(7) 0.0190(14) Uani 1 1 d . . .
O5 O 0.2403(8) 0.2812(8) 1.0658(7) 0.0207(14) Uani 1 1 d . . .
O6 O 0.4565(9) 0.1215(8) 1.2377(7) 0.0195(14) Uani 1 1 d . . .
O7 O 0.1410(10) 0.3926(9) 1.3367(8) 0.0293(17) Uani 1 1 d . . .
O8 O 0.4312(10) 0.4138(9) 1.1582(8) 0.0271(16) Uani 1 1 d D . .
O9 O 0.2085(10) 0.2089(9) 0.7603(8) 0.0355(19) Uani 1 1 d . . .
H9B H 0.089300 0.228965 0.800798 0.053 Uiso 1 1 d R U .
H9C H 0.214730 0.305295 0.738438 0.053 Uiso 1 1 d R U .
O10 O 1.0775(10) -0.2615(9) 0.4836(7) 0.0281(16) Uani 1 1 d . . .
H10A H 0.978078 -0.278664 0.480031 0.042 Uiso 1 1 d R U .
H10B H 1.168568 -0.307764 0.403631 0.042 Uiso 1 1 d R U .
O11 O 1.3219(11) -0.0485(11) 0.5075(8) 0.044(2) Uani 1 1 d . . .
H11A H 1.328713 0.048488 0.514931 0.066 Uiso 1 1 d R U .
H11B H 1.352442 -0.107042 0.582361 0.066 Uiso 1 1 d R U .
O12 O 1.3825(18) -0.6040(14) 0.5549(13) 0.104(4) Uani 1 1 d . . .
H12A H 1.296836 -0.604119 0.513980 0.156 Uiso 1 1 d R U .
H1 H 0.348(13) 0.515(8) 1.145(15) 0.06(4) Uiso 1 1 d D . .

loop_
_atom_site_aniso_label
_atom_site_aniso_U_11
_atom_site_aniso_U_22
_atom_site_aniso_U_33
_atom_site_aniso_U_23
_atom_site_aniso_U_13
_atom_site_aniso_U_12
Ru1 0.0127(4) 0.0156(4) 0.0113(4) 0.0007(3) -0.0019(3) -0.0060(3)
Cu1 0.0204(8) 0.0227(9) 0.0148(9) 0.0006(7) 0.0013(7) -0.0083(7)
Rb1 0.0292(6) 0.0800(10) 0.0397(7) -0.0002(7) -0.0106(5) -0.0171(6)
P1 0.0157(11) 0.0175(12) 0.0145(12) 0.0000(10) 0.0002(9) -0.0098(10)
P2 0.0204(12) 0.0175(12) 0.0164(13) -0.0034(10) 0.0010(10) -0.0100(10)
O1 0.018(3) 0.022(3) 0.012(3) 0.002(3) 0.001(3) -0.008(3)
O2 0.014(3) 0.022(3) 0.020(3) 0.007(3) -0.005(3) -0.014(3)
O3 0.013(3) 0.020(3) 0.029(4) 0.001(3) -0.002(3) -0.007(3)
O4 0.021(3) 0.020(3) 0.011(3) -0.004(3) 0.004(3) -0.008(3)
O5 0.016(3) 0.021(3) 0.026(4) 0.001(3) -0.010(3) -0.007(3)
O6 0.024(3) 0.023(3) 0.011(3) -0.003(3) -0.002(3) -0.010(3)
O7 0.030(4) 0.026(4) 0.022(4) -0.010(3) 0.013(3) -0.013(3)
O8 0.025(4) 0.021(4) 0.035(4) 0.001(3) -0.004(3) -0.011(3)
O9 0.024(4) 0.041(4) 0.047(5) 0.028(4) -0.019(4) -0.015(3)
O10 0.031(4) 0.033(4) 0.018(4) -0.002(3) 0.004(3) -0.016(3)
O11 0.048(5) 0.057(5) 0.033(5) 0.009(4) -0.015(4) -0.026(4)
O12 0.122(10) 0.072(7) 0.084(9) -0.004(7) -0.064(8) 0.010(7)

loop_
_atom_type_symbol
_atom_type_description
_atom_type_scat_dispersion_real
_atom_type_scat_dispersion_imag
_atom_type_scat_source
Cu Cu 0.3201 1.2651 'International Tables Vol C Tables 4.2.6.8 and 6.1.1.4'
O O 0.0106 0.0060 'International Tables Vol C Tables 4.2.6.8 and 6.1.1.4'
Ru Ru -1.2594 0.8363 'International Tables Vol C Tables 4.2.6.8 and 6.1.1.4'
P P 0.1023 0.0942 'International Tables Vol C Tables 4.2.6.8 and 6.1.1.4'
Rb Rb -0.9393 2.9676 'International Tables Vol C Tables 4.2.6.8 and 6.1.1.4'
H H 0.0000 0.0000 'International Tables Vol C Tables 4.2.6.8 and 6.1.1.4'

loop_
_geom_angle_atom_site_label_1
_geom_angle_atom_site_label_2
_geom_angle_atom_site_label_3
_geom_angle
_geom_angle_site_symmetry_1
_geom_angle_site_symmetry_3
O1 Ru1 O2 175.4(3) 2_657 .
O1 Ru1 O5 89.2(2) 2_657 .
O2 Ru1 O5 90.7(3) . .
O1 Ru1 O6 90.5(2) 2_657 2_657
O2 Ru1 O6 89.2(2) . 2_657
O5 Ru1 O6 175.2(3) . 2_657
O1 Ru1 O9 87.0(2) 2_657 .
O2 Ru1 O9 88.5(2) . .
O5 Ru1 O9 89.8(3) . .
O6 Ru1 O9 85.4(3) 2_657 .
O1 Ru1 Ru1 92.33(18) 2_657 2_657
O2 Ru1 Ru1 92.22(18) . 2_657
O5 Ru1 Ru1 92.78(18) . 2_657
O6 Ru1 Ru1 92.04(19) 2_657 2_657
O9 Ru1 Ru1 177.3(2) . 2_657
O1 Ru1 Rb1 52.69(17) 2_657 2_657
O2 Ru1 Rb1 125.47(18) . 2_657
O5 Ru1 Rb1 41.58(17) . 2_657
O6 Ru1 Rb1 135.86(18) 2_657 2_657
O9 Ru1 Rb1 71.02(19) . 2_657
Ru1 Ru1 Rb1 110.56(5) 2_657 2_657
O4 Cu1 O4 180.0 . 2_756
O4 Cu1 O10 86.0(3) . .
O4 Cu1 O10 94.0(3) 2_756 .
O4 Cu1 O10 94.0(3) . 2_756
O4 Cu1 O10 86.0(3) 2_756 2_756
O10 Cu1 O10 180.00(11) . 2_756
O4 Cu1 O11 88.5(2) . 2_756
O4 Cu1 O11 91.5(2) 2_756 2_756
O10 Cu1 O11 88.2(3) . 2_756
O10 Cu1 O11 91.8(3) 2_756 2_756
O4 Cu1 O11 91.5(2) . .
O4 Cu1 O11 88.5(2) 2_756 .
O10 Cu1 O11 91.8(3) . .
O10 Cu1 O11 88.2(3) 2_756 .
O11 Cu1 O11 180.0 2_756 .
O4 Cu1 Rb1 140.42(18) . 2_756
O4 Cu1 Rb1 39.58(18) 2_756 2_756
O10 Cu1 Rb1 124.3(2) . 2_756
O10 Cu1 Rb1 55.7(2) 2_756 2_756
O11 Cu1 Rb1 69.95(18) 2_756 2_756
O11 Cu1 Rb1 110.05(18) . 2_756
O8 Rb1 O4 121.78(18) 2_757 .
O8 Rb1 O5 160.6(2) 2_757 2_657
O4 Rb1 O5 69.09(16) . 2_657
O8 Rb1 O3 72.06(18) 2_757 2_757
O4 Rb1 O3 109.78(17) . 2_757
O5 Rb1 O3 89.35(17) 2_657 2_757
O8 Rb1 O12 84.7(3) 2_757 .
O4 Rb1 O12 103.2(2) . .
O5 Rb1 O12 109.4(3) 2_657 .
O3 Rb1 O12 146.2(2) 2_757 .
O8 Rb1 O1 65.17(17) 2_757 2_757
O4 Rb1 O1 76.12(16) . 2_757
O5 Rb1 O1 105.99(16) 2_657 2_757
O3 Rb1 O1 46.17(15) 2_757 2_757
O12 Rb1 O1 141.7(3) . 2_757
O8 Rb1 O1 122.69(18) 2_757 .
O4 Rb1 O1 46.15(15) . .
O5 Rb1 O1 50.97(15) 2_657 .
O3 Rb1 O1 67.93(16) 2_757 .
O12 Rb1 O1 145.5(2) . .
O1 Rb1 O1 57.55(18) 2_757 .
O8 Rb1 O7 151.37(18) 2_757 2_657
O4 Rb1 O7 65.73(17) . 2_657
O5 Rb1 O7 45.52(16) 2_657 2_657
O3 Rb1 O7 134.37(15) 2_757 2_657
O12 Rb1 O7 66.8(3) . 2_657
O1 Rb1 O7 138.34(15) 2_757 2_657
O1 Rb1 O7 83.30(15) . 2_657
O8 Rb1 O10 116.02(18) 2_757 .
O4 Rb1 O10 48.93(16) . .
O5 Rb1 O10 83.33(17) 2_657 .
O3 Rb1 O10 158.69(17) 2_757 .
O12 Rb1 O10 54.6(2) . .
O1 Rb1 O10 117.08(15) 2_757 .
O1 Rb1 O10 92.17(15) . .
O7 Rb1 O10 44.81(15) 2_657 .
O8 Rb1 P1 64.60(15) 2_757 2_757
O4 Rb1 P1 95.49(13) . 2_757
O5 Rb1 P1 99.96(13) 2_657 2_757
O3 Rb1 P1 22.04(12) 2_757 2_757
O12 Rb1 P1 149.2(2) . 2_757
O1 Rb1 P1 24.35(10) 2_757 2_757
O1 Rb1 P1 62.79(11) . 2_757
O7 Rb1 P1 143.99(12) 2_657 2_757
O10 Rb1 P1 140.84(12) . 2_757
O8 Rb1 P2 173.38(15) 2_757 2_657
O4 Rb1 P2 62.36(12) . 2_657
O5 Rb1 P2 22.79(13) 2_657 2_657
O3 Rb1 P2 112.14(12) 2_757 2_657
O12 Rb1 P2 89.3(2) . 2_657
O1 Rb1 P2 121.45(11) 2_757 2_657
O1 Rb1 P2 63.93(11) . 2_657
O7 Rb1 P2 23.11(11) 2_657 2_657
O10 Rb1 P2 62.01(11) . 2_657
P1 Rb1 P2 121.23(6) 2_757 2_657
O8 Rb1 Ru1 140.67(15) 2_757 2_657
O4 Rb1 Ru1 62.16(11) . 2_657
O5 Rb1 Ru1 25.87(12) 2_657 2_657
O3 Rb1 Ru1 70.61(11) 2_757 2_657
O12 Rb1 Ru1 134.3(2) . 2_657
O1 Rb1 Ru1 80.12(10) 2_757 2_657
O1 Rb1 Ru1 27.53(10) . 2_657
O7 Rb1 Ru1 67.96(11) 2_657 2_657
O10 Rb1 Ru1 95.47(11) . 2_657
P1 Rb1 Ru1 76.13(4) 2_757 2_657
P2 Rb1 Ru1 45.12(4) 2_657 2_657
O3 P1 O4 112.3(3) . .
O3 P1 O2 107.9(3) . .
O4 P1 O2 111.4(4) . .
O3 P1 O1 109.1(4) . .
O4 P1 O1 109.4(3) . .
O2 P1 O1 106.5(3) . .
O3 P1 Rb1 48.5(3) . 2_757
O4 P1 Rb1 135.3(3) . 2_757
O2 P1 Rb1 113.0(3) . 2_757
O1 P1 Rb1 61.3(2) . 2_757
O7 P2 O6 112.7(4) . .
O7 P2 O5 111.8(4) . .
O6 P2 O5 108.4(3) . .
O7 P2 O8 111.1(4) . .
O6 P2 O8 104.5(4) . .
O5 P2 O8 107.9(4) . .
O7 P2 Rb1 64.6(3) . 2_657
O6 P2 Rb1 117.5(2) . 2_657
O5 P2 Rb1 48.5(2) . 2_657
O8 P2 Rb1 136.2(3) . 2_657
P1 O1 Ru1 121.3(4) . 2_657
P1 O1 Rb1 94.3(3) . 2_757
Ru1 O1 Rb1 123.9(2) 2_657 2_757
P1 O1 Rb1 92.1(3) . .
Ru1 O1 Rb1 99.8(2) 2_657 .
Rb1 O1 Rb1 122.45(18) 2_757 .
P1 O2 Ru1 121.3(3) . .
P1 O3 Rb1 109.5(3) . 2_757
P1 O4 Cu1 132.2(4) . .
P1 O4 Rb1 111.3(3) . .
Cu1 O4 Rb1 115.7(2) . .
P2 O5 Ru1 121.3(4) . .
P2 O5 Rb1 108.7(3) . 2_657
Ru1 O5 Rb1 112.5(2) . 2_657
P2 O6 Ru1 121.3(4) . 2_657
P2 O7 Rb1 92.3(3) . 2_657
P2 O8 Rb1 132.3(4) . 2_757
P2 O8 H1 104(9) . .
Rb1 O8 H1 123(8) 2_757 .
Ru1 O9 H9B 110.7 . .
Ru1 O9 H9C 108.9 . .
H9B O9 H9C 109.3 . .
Cu1 O10 Rb1 95.6(2) . .
Cu1 O10 H10A 109.4 . .
Rb1 O10 H10A 111.6 . .
Cu1 O10 H10B 109.5 . .
Rb1 O10 H10B 120.0 . .
H10A O10 H10B 109.6 . .
Cu1 O11 H11A 111.0 . .
Cu1 O11 H11B 110.1 . .
H11A O11 H11B 108.4 . .
Rb1 O12 H12A 109.0 . .

loop_
_geom_bond_atom_site_label_1
_geom_bond_atom_site_label_2
_geom_bond_distance
_geom_bond_site_symmetry_2
Ru1 O1 1.966(6) 2_657
Ru1 O2 1.972(6) .
Ru1 O5 1.981(6) .
Ru1 O6 1.997(6) 2_657
Ru1 O9 2.270(7) .
Ru1 Ru1 2.3549(15) 2_657
Ru1 Rb1 4.1918(17) 2_657
Cu1 O4 1.941(6) .
Cu1 O4 1.941(6) 2_756
Cu1 O10 2.021(7) .
Cu1 O10 2.021(7) 2_756
Cu1 O11 2.401(7) 2_756
Cu1 O11 2.401(7) .
Cu1 Rb1 4.1843(16) 2_756
Rb1 O8 2.878(7) 2_757
Rb1 O4 2.959(6) .
Rb1 O5 3.012(6) 2_657
Rb1 O3 3.015(7) 2_757
Rb1 O12 3.075(11) .
Rb1 O1 3.340(6) 2_757
Rb1 O1 3.383(6) .
Rb1 O7 3.442(7) 2_657
Rb1 O10 3.471(7) .
Rb1 P1 3.796(3) 2_757
Rb1 P2 3.807(3) 2_657
P1 O3 1.511(6) .
P1 O4 1.513(6) .
P1 O2 1.564(6) .
P1 O1 1.570(6) .
P2 O7 1.496(7) .
P2 O6 1.552(7) .
P2 O5 1.557(7) .
P2 O8 1.571(7) .
O8 H1 0.85(2) .
O9 H9B 0.8621 .
O9 H9C 0.8454 .
O10 H10A 0.8622 .
O10 H10B 0.8592 .
O11 H11A 0.8493 .
O11 H11B 0.8506 .
O12 H12A 0.8500 .
